data_7233941
loop_
_publ_author_name
'Zhihua Sun'
'Shuquan Zhang'
'Chengmin Ji'
'Tianliang Chen'
'Junhua Luo'

_publ_section_title
;
 Exceptional dielectric performance induced by the stepwise reversible
 phase transitions of an organic crystal: betainium chlorodifluoroacetate
;
_journal_name_full 'Journal of Materials Chemistry C'
_journal_page_first 10337
_journal_page_last 10342
_journal_paper_doi 10.1039/C4TC01925C
_journal_volume 2
_journal_year 2014
_chemical_formula_moiety C7H12C1F2NO4
_chemical_formula_sum 'C7 H12 Cl F2 N O4'
_chemical_formula_weight 247.63
_chemical_name_systematic 'Betainium Chlorodifluoroacetate'
_space_group_IT_number 14
_space_group_name_Hall '-P 2ybc'
_space_group_name_H-M_alt 'P 1 21/c 1'
_symmetry_cell_setting monoclinic
_symmetry_space_group_name_H-M 'P 1 21/c 1'
_atom_sites_solution_hydrogens geom
_atom_sites_solution_primary direct
_atom_sites_solution_secondary difmap
_cell_angle_alpha 90.00
_cell_angle_beta 97.081(8)
_cell_angle_gamma 90.00
_cell_formula_units_Z 4
_cell_length_a 5.8555(5)
_cell_length_b 7.4803(6)
_cell_length_c 24.756(2)
_cell_measurement_reflns_used 2679
_cell_measurement_temperature 100(2)
_cell_measurement_theta_max 25.1680
_cell_measurement_theta_min 3.5040
_cell_volume 1076.06(15)
_computing_structure_refinement 'SHELXL-97 (Sheldrick, 1997)'
_computing_structure_solution 'SHELXS-97 (Sheldrick, 1990)'
_diffrn_ambient_temperature 100(2)
_diffrn_measured_fraction_theta_full 0.998
_diffrn_measured_fraction_theta_max 0.998
_diffrn_measurement_device_type 'SuperNova, Dual, Cu at zero, Atlas'
_diffrn_measurement_method '\w scans'
_diffrn_radiation_monochromator mirror
_diffrn_radiation_source 'SuperNova (Mo) X-ray Source'
_diffrn_radiation_type MoK\a
_diffrn_radiation_wavelength 0.71073
_diffrn_reflns_av_R_equivalents 0.0784
_diffrn_reflns_av_sigmaI/netI 0.0568
_diffrn_reflns_limit_h_max 6
_diffrn_reflns_limit_h_min -6
_diffrn_reflns_limit_k_max 8
_diffrn_reflns_limit_k_min -8
_diffrn_reflns_limit_l_max 29
_diffrn_reflns_limit_l_min -29
_diffrn_reflns_number 11375
_diffrn_reflns_theta_full 25.00
_diffrn_reflns_theta_max 25.00
_diffrn_reflns_theta_min 3.32
_diffrn_standards_decay_% 0
_diffrn_standards_interval_count 0
_diffrn_standards_interval_time 0
_diffrn_standards_number 0
_exptl_absorpt_coefficient_mu 0.379
_exptl_absorpt_correction_T_max 1.00000
_exptl_absorpt_correction_T_min 0.53440
_exptl_absorpt_correction_type multi-scan
_exptl_crystal_colour colorless
_exptl_crystal_density_diffrn 1.529
_exptl_crystal_density_method 'not measured'
_exptl_crystal_description plate
_exptl_crystal_F_000 512
_exptl_crystal_recrystallization_method 'Re-crystallisation from solvent: water/ethanol'
_exptl_crystal_size_max 0.46
_exptl_crystal_size_mid 0.37
_exptl_crystal_size_min 0.29
_refine_diff_density_max 0.310
_refine_diff_density_min -0.328
_refine_diff_density_rms 0.068
_refine_ls_extinction_method none
_refine_ls_goodness_of_fit_ref 1.104
_refine_ls_hydrogen_treatment mixed
_refine_ls_matrix_type full
_refine_ls_number_parameters 139
_refine_ls_number_reflns 1885
_refine_ls_number_restraints 0
_refine_ls_restrained_S_all 1.104
_refine_ls_R_factor_all 0.0729
_refine_ls_R_factor_gt 0.0517
_refine_ls_shift/su_max 0.000
_refine_ls_shift/su_mean 0.000
_refine_ls_structure_factor_coef Fsqd
_refine_ls_weighting_details 'calc w=1/[\s^2^(Fo^2^)+(0.0360P)^2^+0.8754P] where P=(Fo^2^+2Fc^2^)/3'
_refine_ls_weighting_scheme calc
_refine_ls_wR_factor_gt 0.1070
_refine_ls_wR_factor_ref 0.1212
_reflns_number_gt 1461
_reflns_number_total 1885
_reflns_threshold_expression >2sigma(I)
_cod_data_source_file 1000001.cif
_cod_data_source_block PCOD1000001
_cod_original_sg_symbol_H-M P21/c
_cod_database_code 7233941

loop_
_symmetry_equiv_pos_as_xyz
'x, y, z'
'-x, y+1/2, -z+1/2'
'-x, -y, -z'
'x, -y-1/2, z-1/2'

loop_
_atom_site_label
_atom_site_type_symbol
_atom_site_fract_x
_atom_site_fract_y
_atom_site_fract_z
_atom_site_U_iso_or_equiv
_atom_site_adp_type
_atom_site_occupancy
_atom_site_symmetry_multiplicity
_atom_site_calc_flag
_atom_site_refinement_flags
_atom_site_disorder_assembly
_atom_site_disorder_group
O2 O 0.3114(3) 0.2025(3) 0.23026(8) 0.0245(5) Uani 1 1 d . . .
O1 O -0.0647(3) 0.1984(3) 0.23889(8) 0.0275(6) Uani 1 1 d . . .
N1 N 0.4235(4) 0.1960(3) 0.34738(10) 0.0203(6) Uani 1 1 d . . .
C1 C 0.1556(5) 0.1966(4) 0.25785(13) 0.0200(7) Uani 1 1 d . . .
C2 C 0.1809(5) 0.1869(4) 0.31959(12) 0.0206(7) Uani 1 1 d . . .
H2A H 0.0923 0.2865 0.3332 0.025 Uiso 1 1 calc R . .
H2B H 0.1108 0.0738 0.3302 0.025 Uiso 1 1 calc R . .
C5 C 0.5648(5) 0.0409(4) 0.33120(13) 0.0253(7) Uani 1 1 d . . .
H5A H 0.4844 -0.0713 0.3367 0.038 Uiso 1 1 calc R . .
H5C H 0.7149 0.0409 0.3536 0.038 Uiso 1 1 calc R . .
H5B H 0.5869 0.0524 0.2928 0.038 Uiso 1 1 calc R . .
C4 C 0.4115(5) 0.1849(4) 0.40769(12) 0.0263(8) Uani 1 1 d . . .
H4A H 0.3177 0.2837 0.4188 0.039 Uiso 1 1 calc R . .
H4B H 0.5672 0.1931 0.4273 0.039 Uiso 1 1 calc R . .
H4C H 0.3419 0.0709 0.4162 0.039 Uiso 1 1 calc R . .
C3 C 0.5356(5) 0.3690(4) 0.33498(13) 0.0267(8) Uani 1 1 d . . .
H3A H 0.5592 0.3715 0.2965 0.040 Uiso 1 1 calc R . .
H3B H 0.6845 0.3795 0.3576 0.040 Uiso 1 1 calc R . .
H3C H 0.4364 0.4689 0.3427 0.040 Uiso 1 1 calc R . .
Cl1 Cl 0.33058(14) 0.19738(12) 0.04735(4) 0.0371(3) Uani 1 1 d . . .
F2 F -0.0912(3) 0.2048(3) 0.00861(7) 0.0370(5) Uani 1 1 d . . .
F1 F 0.0337(3) 0.4385(2) 0.05450(7) 0.0373(5) Uani 1 1 d . . .
O4 O -0.0385(3) 0.0093(3) 0.10665(8) 0.0279(5) Uani 1 1 d . . .
O3 O -0.1035(4) 0.2848(3) 0.13856(9) 0.0294(6) Uani 1 1 d . . .
C6 C -0.0411(5) 0.1742(4) 0.10518(12) 0.0212(7) Uani 1 1 d . . .
C7 C 0.0420(6) 0.2582(4) 0.05404(13) 0.0285(8) Uani 1 1 d . . .
H1 H -0.1107 0.2045 0.2022 0.034 Uiso 1 1 d R . .

loop_
_atom_site_aniso_label
_atom_site_aniso_U_11
_atom_site_aniso_U_22
_atom_site_aniso_U_33
_atom_site_aniso_U_23
_atom_site_aniso_U_13
_atom_site_aniso_U_12
O2 0.0241(11) 0.0230(13) 0.0271(12) -0.0010(9) 0.0056(10) -0.0025(9)
O1 0.0215(11) 0.0352(14) 0.0248(12) 0.0013(10) -0.0006(9) 0.0012(10)
N1 0.0199(13) 0.0154(14) 0.0254(14) -0.0014(11) 0.0022(11) -0.0019(11)
C1 0.0206(16) 0.0111(17) 0.0287(17) -0.0009(13) 0.0049(14) -0.0013(13)
C2 0.0179(15) 0.0159(17) 0.0282(17) -0.0018(13) 0.0042(13) 0.0003(13)
C5 0.0214(16) 0.0199(18) 0.0350(19) 0.0000(14) 0.0052(14) 0.0035(13)
C4 0.0282(17) 0.026(2) 0.0238(17) 0.0001(14) 0.0006(14) 0.0048(14)
C3 0.0260(17) 0.0172(18) 0.0369(19) 0.0001(15) 0.0035(15) -0.0060(14)
Cl1 0.0356(5) 0.0388(6) 0.0389(5) 0.0034(4) 0.0127(4) -0.0042(4)
F2 0.0460(12) 0.0358(12) 0.0265(11) 0.0011(9) -0.0067(9) -0.0050(9)
F1 0.0569(13) 0.0175(11) 0.0383(11) 0.0067(8) 0.0092(10) -0.0025(9)
O4 0.0319(13) 0.0156(13) 0.0366(13) 0.0024(10) 0.0055(10) -0.0020(10)
O3 0.0396(13) 0.0225(13) 0.0261(12) -0.0008(10) 0.0039(10) 0.0085(10)
C6 0.0166(15) 0.021(2) 0.0237(17) 0.0029(14) -0.0052(13) -0.0016(13)
C7 0.040(2) 0.020(2) 0.0237(17) -0.0023(14) -0.0010(15) -0.0023(14)

loop_
_atom_type_symbol
_atom_type_description
_atom_type_scat_dispersion_real
_atom_type_scat_dispersion_imag
_atom_type_scat_source
C C 0.0033 0.0016 'International Tables Vol C Tables 4.2.6.8 and 6.1.1.4'
Cl Cl 0.1484 0.1585 'International Tables Vol C Tables 4.2.6.8 and 6.1.1.4'
F F 0.0171 0.0103 'International Tables Vol C Tables 4.2.6.8 and 6.1.1.4'
N N 0.0061 0.0033 'International Tables Vol C Tables 4.2.6.8 and 6.1.1.4'
O O 0.0106 0.0060 'International Tables Vol C Tables 4.2.6.8 and 6.1.1.4'
H H 0.0000 0.0000 'International Tables Vol C Tables 4.2.6.8 and 6.1.1.4'

loop_
_geom_angle_atom_site_label_1
_geom_angle_atom_site_label_2
_geom_angle_atom_site_label_3
_geom_angle
_geom_angle_site_symmetry_1
_geom_angle_site_symmetry_3
C1 O1 H1 120.6 . .
C3 N1 C2 111.0(2) . .
C3 N1 C4 109.0(2) . .
C2 N1 C4 107.1(2) . .
C3 N1 C5 109.9(2) . .
C2 N1 C5 111.3(2) . .
C4 N1 C5 108.4(2) . .
O2 C1 O1 125.0(3) . .
O2 C1 C2 125.8(3) . .
O1 C1 C2 109.2(2) . .
N1 C2 C1 115.3(2) . .
N1 C2 H2A 108.4 . .
C1 C2 H2A 108.4 . .
N1 C2 H2B 108.4 . .
C1 C2 H2B 108.4 . .
H2A C2 H2B 107.5 . .
N1 C5 H5A 109.5 . .
N1 C5 H5C 109.5 . .
H5A C5 H5C 109.5 . .
N1 C5 H5B 109.5 . .
H5A C5 H5B 109.5 . .
H5C C5 H5B 109.5 . .
N1 C4 H4A 109.5 . .
N1 C4 H4B 109.5 . .
H4A C4 H4B 109.5 . .
N1 C4 H4C 109.5 . .
H4A C4 H4C 109.5 . .
H4B C4 H4C 109.5 . .
N1 C3 H3A 109.5 . .
N1 C3 H3B 109.5 . .
H3A C3 H3B 109.5 . .
N1 C3 H3C 109.5 . .
H3A C3 H3C 109.5 . .
H3B C3 H3C 109.5 . .
O4 C6 O3 130.0(3) . .
O4 C6 C7 115.3(3) . .
O3 C6 C7 114.7(3) . .
F2 C7 F1 106.6(2) . .
F2 C7 C6 110.8(3) . .
F1 C7 C6 112.6(3) . .
F2 C7 Cl1 107.8(2) . .
F1 C7 Cl1 107.0(2) . .
C6 C7 Cl1 111.8(2) . .

loop_
_geom_bond_atom_site_label_1
_geom_bond_atom_site_label_2
_geom_bond_distance
_geom_bond_site_symmetry_2
O2 C1 1.206(3) .
O1 C1 1.317(3) .
O1 H1 0.9157 .
N1 C3 1.500(4) .
N1 C2 1.502(4) .
N1 C4 1.506(4) .
N1 C5 1.507(4) .
C1 C2 1.519(4) .
C2 H2A 0.9900 .
C2 H2B 0.9900 .
C5 H5A 0.9800 .
C5 H5C 0.9800 .
C5 H5B 0.9800 .
C4 H4A 0.9800 .
C4 H4B 0.9800 .
C4 H4C 0.9800 .
C3 H3A 0.9800 .
C3 H3B 0.9800 .
C3 H3C 0.9800 .
Cl1 C7 1.777(4) .
F2 C7 1.348(4) .
F1 C7 1.350(4) .
O4 C6 1.234(4) .
O3 C6 1.255(4) .
C6 C7 1.545(5) .

loop_
_geom_torsion_atom_site_label_1
_geom_torsion_atom_site_label_2
_geom_torsion_atom_site_label_3
_geom_torsion_atom_site_label_4
_geom_torsion
_geom_torsion_site_symmetry_1
_geom_torsion_site_symmetry_2
_geom_torsion_site_symmetry_3
_geom_torsion_site_symmetry_4
C3 N1 C2 C1 61.0(3) . . . .
C4 N1 C2 C1 179.8(2) . . . .
C5 N1 C2 C1 -61.8(3) . . . .
O2 C1 C2 N1 3.5(4) . . . .
O1 C1 C2 N1 -176.2(2) . . . .
O4 C6 C7 F2 60.3(3) . . . .
O3 C6 C7 F2 -118.9(3) . . . .
O4 C6 C7 F1 179.5(2) . . . .
O3 C6 C7 F1 0.3(4) . . . .
O4 C6 C7 Cl1 -60.0(3) . . . .
O3 C6 C7 Cl1 120.8(2) . . . .
